data_7218047
loop_
_publ_author_name
'Ma, Ming-Xue'
'Sun, Zhen-Gang'
'Zhu, Yanyu'
'Zhang, Guang-Ning'
'Sun, Tong'
'Li, Wen-Zhu'
'Luo, Hui'

_publ_section_title
;
 Two novel oxovanadium&#x2212;organophosphonate hybrids with a 3D
 supramolecular structure: synthesis, crystal structures, surface
 photovoltage and luminescent properties
;
_journal_name_full 'RSC Adv.'
_journal_paper_doi 10.1039/C4RA07364A
_journal_year 2014
_chemical_formula_sum 'C14 H15 N2 O10 P2 V Zn'
_chemical_formula_weight 549.53
_chemical_name_systematic
; 
 ? 
;
_space_group_IT_number 15
_symmetry_cell_setting monoclinic
_symmetry_space_group_name_Hall '-C 2yc'
_symmetry_space_group_name_H-M 'C 1 2/c 1'
_atom_sites_solution_hydrogens geom
_atom_sites_solution_primary direct
_atom_sites_solution_secondary difmap
_audit_creation_method SHELXL-97
_cell_angle_alpha 90.00
_cell_angle_beta 121.807(3)
_cell_angle_gamma 90.00
_cell_formula_units_Z 8
_cell_length_a 24.737(4)
_cell_length_b 9.1709(15)
_cell_length_c 20.942(4)
_cell_measurement_reflns_used 2018
_cell_measurement_temperature 298(2)
_cell_measurement_theta_max 23.73
_cell_measurement_theta_min 2.29
_cell_volume 4037.5(12)
_computing_cell_refinement 'Bruker SMART'
_computing_data_collection 'Bruker SMART'
_computing_data_reduction 'Bruker SHELXTL'
_computing_molecular_graphics 'Bruker SHELXTL'
_computing_publication_material 'Bruker SHELXTL'
_computing_structure_refinement 'SHELXL-97 (Sheldrick, 1997)'
_computing_structure_solution 'SHELXS-97 (Sheldrick, 1990)'
_diffrn_ambient_temperature 298(2)
_diffrn_measured_fraction_theta_full 0.997
_diffrn_measured_fraction_theta_max 0.997
_diffrn_measurement_device_type 'Smart Apex II CCD'
_diffrn_measurement_method 'omega scans'
_diffrn_radiation_monochromator graphite
_diffrn_radiation_source 'fine-focus sealed tube'
_diffrn_radiation_type MoK\a
_diffrn_radiation_wavelength 0.71073
_diffrn_reflns_av_R_equivalents 0.0518
_diffrn_reflns_av_sigmaI/netI 0.0666
_diffrn_reflns_limit_h_max 30
_diffrn_reflns_limit_h_min -30
_diffrn_reflns_limit_k_max 10
_diffrn_reflns_limit_k_min -11
_diffrn_reflns_limit_l_max 26
_diffrn_reflns_limit_l_min -22
_diffrn_reflns_number 11216
_diffrn_reflns_theta_full 26.50
_diffrn_reflns_theta_max 26.50
_diffrn_reflns_theta_min 1.94
_diffrn_standards_decay_% 0
_diffrn_standards_interval_count 0
_diffrn_standards_interval_time 0
_diffrn_standards_number 0
_exptl_absorpt_coefficient_mu 1.865
_exptl_absorpt_correction_T_max 0.9636
_exptl_absorpt_correction_T_min 0.9291
_exptl_absorpt_correction_type empirical
_exptl_absorpt_process_details sadabs
_exptl_crystal_colour green
_exptl_crystal_density_diffrn 1.808
_exptl_crystal_density_method 'not measured'
_exptl_crystal_description block
_exptl_crystal_F_000 2208
_exptl_crystal_size_max 0.04
_exptl_crystal_size_mid 0.03
_exptl_crystal_size_min 0.02
_refine_diff_density_max 0.427
_refine_diff_density_min -0.565
_refine_diff_density_rms 0.097
_refine_ls_extinction_method none
_refine_ls_goodness_of_fit_ref 1.036
_refine_ls_hydrogen_treatment mixed
_refine_ls_matrix_type full
_refine_ls_number_parameters 273
_refine_ls_number_reflns 4189
_refine_ls_number_restraints 0
_refine_ls_restrained_S_all 1.036
_refine_ls_R_factor_all 0.0824
_refine_ls_R_factor_gt 0.0422
_refine_ls_shift/su_max 0.002
_refine_ls_shift/su_mean 0.000
_refine_ls_structure_factor_coef Fsqd
_refine_ls_weighting_details 'calc w=1/[\s^2^(Fo^2^)+(0.0481P)^2^+0.4052P] where P=(Fo^2^+2Fc^2^)/3'
_refine_ls_weighting_scheme calc
_refine_ls_wR_factor_gt 0.0902
_refine_ls_wR_factor_ref 0.1056
_reflns_number_gt 2792
_reflns_number_total 4189
_reflns_threshold_expression >2sigma(I)
_cod_data_source_file c4ra07364a2.cif
_cod_data_source_block szg217
_cod_depositor_comments
;
The following automatic conversions were performed:

'_symmetry_cell_setting' value 'Monoclinic' changed to 'monoclinic'
according to
/usr/data/users/saulius/crontab/automatic-downloads/rss-feeds/RSC/lib/dictionaries/cif_core.dic
dictionary named 'cif_core.dic' version 2.4.2 from 2011-04-26.

Automatic conversion script
Id: cif_fix_values 2281 2013-09-26 08:29:07Z andrius 
;
_cod_original_sg_symbol_H-M 'C2/c  '
_cod_database_code 7218047

loop_
_symmetry_equiv_pos_as_xyz
'x, y, z'
'-x, y, -z+1/2'
'x+1/2, y+1/2, z'
'-x+1/2, y+1/2, -z+1/2'
'-x, -y, -z'
'x, -y, z-1/2'
'-x+1/2, -y+1/2, -z'
'x+1/2, -y+1/2, z-1/2'

loop_
_atom_site_label
_atom_site_type_symbol
_atom_site_fract_x
_atom_site_fract_y
_atom_site_fract_z
_atom_site_U_iso_or_equiv
_atom_site_adp_type
_atom_site_occupancy
_atom_site_symmetry_multiplicity
_atom_site_calc_flag
_atom_site_refinement_flags
Zn1 Zn 0.18928(2) -0.14510(5) 0.18927(3) 0.02601(15) Uani 1 1 d .
V1 V 0.32838(3) 0.06970(8) 0.50847(4) 0.02560(19) Uani 1 1 d .
P1 P 0.25602(5) 0.05878(11) 0.33247(6) 0.0230(3) Uani 1 1 d .
P2 P 0.24462(5) 0.32975(11) 0.40443(6) 0.0213(2) Uani 1 1 d .
O1 O 0.22150(14) -0.0807(3) 0.29266(16) 0.0283(7) Uani 1 1 d .
O2 O 0.31570(14) 0.0233(3) 0.40918(16) 0.0300(7) Uani 1 1 d .
O3 O 0.26857(14) 0.1561(3) 0.28360(16) 0.0295(7) Uani 1 1 d .
O4 O 0.30433(13) 0.2806(3) 0.47862(15) 0.0242(6) Uani 1 1 d .
O5 O 0.25934(14) 0.4200(3) 0.35513(16) 0.0292(7) Uani 1 1 d .
O6 O 0.19906(14) 0.4136(3) 0.41900(15) 0.0262(7) Uani 1 1 d .
O7 O 0.21049(15) 0.0643(3) 0.41853(16) 0.0302(7) Uani 1 1 d .
H7 H 0.2013 0.1121 0.4446 0.045 Uiso 1 1 calc R
O8 O 0.31964(14) -0.1509(3) 0.52025(17) 0.0342(7) Uani 1 1 d .
H8A H 0.2921 -0.1851 0.4798 0.051 Uiso 1 1 calc R
O9 O 0.40343(15) 0.0882(4) 0.55981(18) 0.0413(8) Uani 1 1 d .
O1W O 0.27137(17) 0.7889(3) 0.61034(18) 0.0456(9) Uani 1 1 d .
H1WA H 0.3024 0.7667 0.6538 0.068 Uiso 1 1 d R
H1WB H 0.2797 0.8677 0.5959 0.068 Uiso 1 1 d R
N1 N 0.11986(18) 0.0247(4) 0.1291(2) 0.0358(9) Uani 1 1 d .
N2 N 0.10258(18) -0.2406(4) 0.1685(2) 0.0397(10) Uani 1 1 d .
C1 C 0.2057(2) 0.1566(4) 0.3589(2) 0.0231(9) Uani 1 1 d .
C2 C 0.1376(2) 0.1756(5) 0.2955(3) 0.0388(12) Uani 1 1 d .
H2A H 0.1190 0.0818 0.2760 0.058 Uiso 1 1 calc R
H2B H 0.1364 0.2327 0.2563 0.058 Uiso 1 1 calc R
H2C H 0.1141 0.2246 0.3138 0.058 Uiso 1 1 calc R
C3 C 0.1293(3) 0.1558(6) 0.1107(3) 0.0490(14) Uani 1 1 d .
H3 H 0.1697 0.1785 0.1206 0.059 Uiso 1 1 calc R
C4 C 0.0818(3) 0.2628(6) 0.0770(3) 0.0535(15) Uani 1 1 d .
H4 H 0.0901 0.3531 0.0638 0.064 Uiso 1 1 calc R
C5 C 0.0231(3) 0.2310(6) 0.0641(3) 0.0545(15) Uani 1 1 d .
H5 H -0.0090 0.3004 0.0422 0.065 Uiso 1 1 calc R
C6 C 0.0109(2) 0.0938(6) 0.0836(3) 0.0420(12) Uani 1 1 d .
C7 C 0.0613(2) -0.0053(5) 0.1160(3) 0.0347(11) Uani 1 1 d .
C8 C 0.0525(2) -0.1483(5) 0.1380(3) 0.0376(11) Uani 1 1 d .
C9 C -0.0062(3) -0.1854(6) 0.1287(3) 0.0522(15) Uani 1 1 d .
C10 C -0.0571(3) -0.0787(7) 0.0954(4) 0.0679(19) Uani 1 1 d .
H10 H -0.0962 -0.1017 0.0892 0.081 Uiso 1 1 calc R
C11 C -0.0490(3) 0.0519(7) 0.0734(4) 0.0626(17) Uani 1 1 d .
H11 H -0.0829 0.1170 0.0510 0.075 Uiso 1 1 calc R
C12 C -0.0120(3) -0.3240(6) 0.1515(4) 0.071(2) Uani 1 1 d .
H12 H -0.0503 -0.3528 0.1459 0.085 Uiso 1 1 calc R
C13 C 0.0384(3) -0.4178(7) 0.1819(4) 0.072(2) Uani 1 1 d .
H13 H 0.0349 -0.5106 0.1974 0.086 Uiso 1 1 calc R
C14 C 0.0951(3) -0.3716(6) 0.1894(4) 0.0572(16) Uani 1 1 d .
H14 H 0.1294 -0.4357 0.2101 0.069 Uiso 1 1 calc R

loop_
_atom_site_aniso_label
_atom_site_aniso_U_11
_atom_site_aniso_U_22
_atom_site_aniso_U_33
_atom_site_aniso_U_23
_atom_site_aniso_U_13
_atom_site_aniso_U_12
Zn1 0.0349(3) 0.0235(3) 0.0263(3) -0.0011(2) 0.0207(2) 0.0024(2)
V1 0.0308(4) 0.0219(4) 0.0291(4) 0.0010(3) 0.0192(4) 0.0016(3)
P1 0.0353(6) 0.0167(5) 0.0252(6) -0.0025(5) 0.0216(5) -0.0019(5)
P2 0.0330(6) 0.0147(5) 0.0231(5) 0.0000(4) 0.0196(5) -0.0011(4)
O1 0.050(2) 0.0168(14) 0.0287(16) -0.0048(13) 0.0282(15) -0.0081(14)
O2 0.0364(18) 0.0318(17) 0.0246(16) 0.0001(13) 0.0180(15) 0.0056(14)
O3 0.0461(19) 0.0221(16) 0.0329(17) -0.0010(13) 0.0293(16) -0.0045(14)
O4 0.0298(16) 0.0182(14) 0.0255(15) -0.0015(12) 0.0152(13) -0.0018(13)
O5 0.050(2) 0.0211(15) 0.0323(17) 0.0015(13) 0.0327(16) 0.0000(14)
O6 0.0378(18) 0.0207(15) 0.0263(16) 0.0023(12) 0.0212(15) 0.0061(13)
O7 0.051(2) 0.0202(15) 0.0328(17) -0.0005(13) 0.0313(16) -0.0036(15)
O8 0.0419(19) 0.0239(16) 0.0357(17) 0.0019(14) 0.0197(16) 0.0029(15)
O9 0.0326(19) 0.043(2) 0.046(2) 0.0084(17) 0.0194(17) 0.0024(15)
O1W 0.076(3) 0.0277(18) 0.042(2) 0.0046(15) 0.037(2) -0.0066(18)
N1 0.038(2) 0.040(2) 0.036(2) 0.0050(19) 0.023(2) 0.0059(19)
N2 0.036(2) 0.030(2) 0.049(3) -0.009(2) 0.019(2) -0.0033(19)
C1 0.032(2) 0.017(2) 0.025(2) 0.0035(18) 0.019(2) 0.0008(18)
C2 0.034(3) 0.040(3) 0.037(3) -0.011(2) 0.015(2) 0.001(2)
C3 0.047(3) 0.056(4) 0.054(3) 0.017(3) 0.033(3) 0.012(3)
C4 0.054(4) 0.048(3) 0.066(4) 0.023(3) 0.036(3) 0.019(3)
C5 0.057(4) 0.053(4) 0.051(3) 0.006(3) 0.027(3) 0.020(3)
C6 0.034(3) 0.044(3) 0.042(3) -0.006(2) 0.015(2) 0.006(2)
C7 0.029(3) 0.038(3) 0.028(2) -0.010(2) 0.010(2) 0.000(2)
C8 0.032(3) 0.038(3) 0.036(3) -0.017(2) 0.013(2) -0.002(2)
C9 0.037(3) 0.042(3) 0.071(4) -0.017(3) 0.024(3) -0.010(3)
C10 0.031(3) 0.054(4) 0.107(6) -0.013(4) 0.028(4) -0.004(3)
C11 0.035(3) 0.050(4) 0.087(5) -0.006(3) 0.021(3) 0.007(3)
C12 0.042(4) 0.054(4) 0.114(6) -0.019(4) 0.040(4) -0.019(3)
C13 0.057(4) 0.044(4) 0.117(6) -0.004(4) 0.048(4) -0.014(3)
C14 0.050(4) 0.035(3) 0.085(4) -0.010(3) 0.035(3) -0.006(3)

loop_
_atom_type_symbol
_atom_type_description
_atom_type_scat_dispersion_real
_atom_type_scat_dispersion_imag
_atom_type_scat_source
C C 0.0033 0.0016 'International Tables Vol C Tables 4.2.6.8 and 6.1.1.4'
H H 0.0000 0.0000 'International Tables Vol C Tables 4.2.6.8 and 6.1.1.4'
N N 0.0061 0.0033 'International Tables Vol C Tables 4.2.6.8 and 6.1.1.4'
O O 0.0106 0.0060 'International Tables Vol C Tables 4.2.6.8 and 6.1.1.4'
P P 0.1023 0.0942 'International Tables Vol C Tables 4.2.6.8 and 6.1.1.4'
V V 0.3005 0.5294 'International Tables Vol C Tables 4.2.6.8 and 6.1.1.4'
Zn Zn 0.2839 1.4301 'International Tables Vol C Tables 4.2.6.8 and 6.1.1.4'

loop_
_geom_angle_atom_site_label_1
_geom_angle_atom_site_label_2
_geom_angle_atom_site_label_3
_geom_angle
_geom_angle_site_symmetry_1
_geom_angle_site_symmetry_3
O1 Zn1 O5 115.51(12) . 4_545
O1 Zn1 O3 96.41(12) . 4_545
O5 Zn1 O3 92.24(11) 4_545 4_545
O1 Zn1 N2 97.37(14) . .
O5 Zn1 N2 146.52(14) 4_545 .
O3 Zn1 N2 90.07(14) 4_545 .
O1 Zn1 N1 99.35(13) . .
O5 Zn1 N1 91.02(13) 4_545 .
O3 Zn1 N1 160.67(14) 4_545 .
N2 Zn1 N1 76.90(15) . .
O9 V1 O6 102.98(15) . 7_556
O9 V1 O2 102.44(15) . .
O6 V1 O2 154.03(13) 7_556 .
O9 V1 O4 98.94(14) . .
O6 V1 O4 89.97(11) 7_556 .
O2 V1 O4 91.30(12) . .
O9 V1 O8 100.51(15) . .
O6 V1 O8 83.31(12) 7_556 .
O2 V1 O8 86.93(12) . .
O4 V1 O8 160.40(12) . .
O3 P1 O1 112.51(16) . .
O3 P1 O2 113.96(17) . .
O1 P1 O2 110.33(17) . .
O3 P1 C1 109.25(17) . .
O1 P1 C1 107.57(17) . .
O2 P1 C1 102.57(17) . .
O5 P2 O6 109.33(16) . .
O5 P2 O4 113.63(17) . .
O6 P2 O4 111.27(16) . .
O5 P2 C1 111.57(17) . .
O6 P2 C1 107.41(18) . .
O4 P2 C1 103.37(17) . .
P1 O1 Zn1 129.96(16) . .
P1 O2 V1 125.83(17) . .
P1 O3 Zn1 126.97(17) . 4
P2 O4 V1 124.06(16) . .
P2 O5 Zn1 126.15(17) . 4
P2 O6 V1 141.84(18) . 7_556
C1 O7 H7 109.5 . .
V1 O8 H8A 109.5 . .
H1WA O1W H1WB 109.5 . .
C3 N1 C7 117.5(4) . .
C3 N1 Zn1 128.1(3) . .
C7 N1 Zn1 114.0(3) . .
C14 N2 C8 118.1(4) . .
C14 N2 Zn1 127.1(4) . .
C8 N2 Zn1 114.3(3) . .
O7 C1 C2 111.7(3) . .
O7 C1 P2 105.8(3) . .
C2 C1 P2 113.1(3) . .
O7 C1 P1 102.2(2) . .
C2 C1 P1 114.2(3) . .
P2 C1 P1 108.9(2) . .
C1 C2 H2A 109.5 . .
C1 C2 H2B 109.5 . .
H2A C2 H2B 109.5 . .
C1 C2 H2C 109.5 . .
H2A C2 H2C 109.5 . .
H2B C2 H2C 109.5 . .
N1 C3 C4 123.5(5) . .
N1 C3 H3 118.2 . .
C4 C3 H3 118.2 . .
C5 C4 C3 118.3(5) . .
C5 C4 H4 120.9 . .
C3 C4 H4 120.9 . .
C4 C5 C6 120.4(5) . .
C4 C5 H5 119.8 . .
C6 C5 H5 119.8 . .
C7 C6 C5 116.8(5) . .
C7 C6 C11 119.1(5) . .
C5 C6 C11 124.1(5) . .
N1 C7 C6 123.5(4) . .
N1 C7 C8 116.5(4) . .
C6 C7 C8 120.0(4) . .
N2 C8 C9 122.6(5) . .
N2 C8 C7 117.6(4) . .
C9 C8 C7 119.7(4) . .
C12 C9 C8 117.4(5) . .
C12 C9 C10 124.2(5) . .
C8 C9 C10 118.4(5) . .
C11 C10 C9 121.4(5) . .
C11 C10 H10 119.3 . .
C9 C10 H10 119.3 . .
C10 C11 C6 121.3(5) . .
C10 C11 H11 119.4 . .
C6 C11 H11 119.4 . .
C13 C12 C9 120.2(6) . .
C13 C12 H12 119.9 . .
C9 C12 H12 119.9 . .
C12 C13 C14 118.6(6) . .
C12 C13 H13 120.7 . .
C14 C13 H13 120.7 . .
N2 C14 C13 123.1(5) . .
N2 C14 H14 118.5 . .
C13 C14 H14 118.5 . .

loop_
_geom_bond_atom_site_label_1
_geom_bond_atom_site_label_2
_geom_bond_distance
_geom_bond_site_symmetry_2
Zn1 O1 1.963(3) .
Zn1 O5 2.020(3) 4_545
Zn1 O3 2.027(3) 4_545
Zn1 N2 2.138(4) .
Zn1 N1 2.164(4) .
V1 O9 1.590(3) .
V1 O6 1.969(3) 7_556
V1 O2 1.979(3) .
V1 O4 2.023(3) .
V1 O8 2.064(3) .
P1 O3 1.508(3) .
P1 O1 1.520(3) .
P1 O2 1.538(3) .
P1 C1 1.841(4) .
P2 O5 1.510(3) .
P2 O6 1.522(3) .
P2 O4 1.543(3) .
P2 C1 1.841(4) .
O3 Zn1 2.027(3) 4
O5 Zn1 2.020(3) 4
O6 V1 1.969(3) 7_556
O7 C1 1.460(4) .
O7 H7 0.8200 .
O8 H8A 0.8200 .
O1W H1WA 0.8501 .
O1W H1WB 0.8501 .
N1 C3 1.321(6) .
N1 C7 1.353(6) .
N2 C14 1.325(6) .
N2 C8 1.351(6) .
C1 C2 1.508(6) .
C2 H2A 0.9600 .
C2 H2B 0.9600 .
C2 H2C 0.9600 .
C3 C4 1.404(7) .
C3 H3 0.9300 .
C4 C5 1.359(7) .
C4 H4 0.9300 .
C5 C6 1.404(7) .
C5 H5 0.9300 .
C6 C7 1.396(6) .
C6 C11 1.434(7) .
C7 C8 1.445(7) .
C8 C9 1.401(7) .
C9 C12 1.391(8) .
C9 C10 1.450(8) .
C10 C11 1.336(8) .
C10 H10 0.9300 .
C11 H11 0.9300 .
C12 C13 1.365(8) .
C12 H12 0.9300 .
C13 C14 1.394(7) .
C13 H13 0.9300 .
C14 H14 0.9300 .
